data_2105256
loop_
_publ_author_name
'Britton, Doyle'
'Young, Jr, Victor G.'
'Noland, Wayland E.'
'Pinnow, Matthew J.'
'Clark, Christopher M.'

_publ_section_title
;
 Four polymorphs (polytypes) of 5,6-dimethylbenzofurazan 1-oxide
;
_journal_coeditor_code PS5015
_journal_issue 5
_journal_name_full 'Acta Crystallographica Section B'
_journal_page_first 536
_journal_page_last 542
_journal_paper_doi 10.1107/S0108768112037457
_journal_volume 68
_journal_year 2012
_chemical_formula_moiety 'C8 H8 N2 O2'
_chemical_formula_sum 'C8 H8 N2 O2'
_chemical_formula_weight 164.16
_chemical_name_systematic
;
  5,6-dimethylbenzfurazan 1-oxide, polymorph Z2
;
_space_group_IT_number 2
_symmetry_cell_setting triclinic
_symmetry_space_group_name_Hall '-P 1'
_symmetry_space_group_name_H-M 'P -1'
_atom_sites_solution_hydrogens geom
_atom_sites_solution_primary direct
_atom_sites_solution_secondary difmap
_audit_creation_method SHELXTL
_cell_angle_alpha 78.842(4)
_cell_angle_beta 83.180(4)
_cell_angle_gamma 86.990(4)
_cell_formula_units_Z 2
_cell_length_a 3.9506(12)
_cell_length_b 8.264(3)
_cell_length_c 12.045(4)
_cell_measurement_reflns_used 2363
_cell_measurement_temperature 173(2)
_cell_measurement_theta_max 27.4
_cell_measurement_theta_min 2.5
_cell_volume 382.9(2)
_computing_cell_refinement 'SAINT (Bruker, 2003)'
_computing_data_collection 'SMART (Bruker, 2003)'
_computing_data_reduction SAINT
_computing_molecular_graphics SHELXTL
_computing_publication_material SHELXTL
_computing_structure_refinement SHELXTL
_computing_structure_solution 'SHELXTL (Sheldrick, 2008)'
_diffrn_ambient_temperature 173(2)
_diffrn_measured_fraction_theta_full 0.974
_diffrn_measured_fraction_theta_max 0.974
_diffrn_measurement_device_type
;
 Bruker SMART 1K CCD area-detector diffractometer
;
_diffrn_measurement_method '\w scans'
_diffrn_radiation_monochromator graphite
_diffrn_radiation_source 'fine-focus sealed tube'
_diffrn_radiation_type MoK\a
_diffrn_radiation_wavelength 0.71073
_diffrn_reflns_av_R_equivalents 0.0313
_diffrn_reflns_av_sigmaI/netI 0.0301
_diffrn_reflns_limit_h_max 5
_diffrn_reflns_limit_h_min -5
_diffrn_reflns_limit_k_max 10
_diffrn_reflns_limit_k_min -10
_diffrn_reflns_limit_l_max 15
_diffrn_reflns_limit_l_min 0
_diffrn_reflns_number 4353
_diffrn_reflns_theta_full 27.53
_diffrn_reflns_theta_max 27.53
_diffrn_reflns_theta_min 1.73
_diffrn_standards_decay_% <1
_diffrn_standards_number 0
_exptl_absorpt_coefficient_mu 0.105
_exptl_absorpt_correction_T_max 0.99
_exptl_absorpt_correction_T_min 0.94
_exptl_absorpt_correction_type multi-scan
_exptl_absorpt_process_details
;
 SADABS; Sheldrick, 2008; Blessing, 1995
;
_exptl_crystal_colour 'pale yellow'
_exptl_crystal_density_diffrn 1.424
_exptl_crystal_density_meas ?
_exptl_crystal_density_method 'not measured'
_exptl_crystal_description 'flat needle'
_exptl_crystal_F_000 172
_exptl_crystal_size_max 0.50
_exptl_crystal_size_mid 0.13
_exptl_crystal_size_min 0.06
_refine_diff_density_max 0.256
_refine_diff_density_min -0.215
_refine_ls_extinction_coef 0.036(12)
_refine_ls_extinction_expression Fc^*^=kFc[1+0.001xFc^2^\l^3^/sin(2\q)]^-1/4^
_refine_ls_extinction_method SHELXTL
_refine_ls_goodness_of_fit_ref 1.095
_refine_ls_hydrogen_treatment constr
_refine_ls_matrix_type full
_refine_ls_number_parameters 153
_refine_ls_number_reflns 1713
_refine_ls_number_restraints 32
_refine_ls_restrained_S_all 1.085
_refine_ls_R_factor_all 0.0692
_refine_ls_R_factor_gt 0.0559
_refine_ls_shift/su_max 0.002
_refine_ls_shift/su_mean 0.000
_refine_ls_structure_factor_coef Fsqd
_refine_ls_weighting_details 'calc w=1/[\s^2^(Fo^2^)+(0.0770P)^2^+0.1360P] where P=(Fo^2^+2Fc^2^)/3'
_refine_ls_weighting_scheme calc
_refine_ls_wR_factor_gt 0.1463
_refine_ls_wR_factor_ref 0.1558
_reflns_number_gt 1379
_reflns_number_total 1713
_reflns_threshold_expression ' >2\s(I)'
_cod_data_source_file ps5015.cif
_cod_data_source_block Z2
_cod_depositor_comments
;
The following automatic conversions were performed:

'_exptl_crystal_density_meas' value 'not measured' was changed to '?'
- the value is perceived as not measured.

Automatic conversion script
Id: cif_fix_values 3008 2015-01-20 13:52:24Z robertas 
;
_cod_original_sg_symbol_H-M P-1
_cod_database_code 2105256

loop_
_symmetry_equiv_pos_as_xyz
'x, y, z'
'-x, -y, -z'

loop_
_atom_site_type_symbol
_atom_site_label
_atom_site_fract_x
_atom_site_fract_y
_atom_site_fract_z
_atom_site_U_iso_or_equiv
_atom_site_adp_type
_atom_site_calc_flag
_atom_site_refinement_flags
_atom_site_occupancy
_atom_site_symmetry_multiplicity
_atom_site_disorder_assembly
_atom_site_disorder_group
O O1 0.1496(4) 0.70009(19) 0.91155(13) 0.0498(5) Uani d PD 0.893(2) 1 A 1
O O2 -0.0065(4) 0.73775(17) 0.72944(12) 0.0408(4) Uani d PD 0.893(2) 1 A 1
N N1 0.1523(4) 0.6406(2) 0.82482(14) 0.0355(4) Uani d PD 0.893(2) 1 A 1
N N2 0.0245(5) 0.6514(2) 0.64120(15) 0.0379(4) Uani d PD 0.893(2) 1 A 1
C C1 0.2734(5) 0.5024(2) 0.79133(16) 0.0287(4) Uani d PD 0.893(2) 1 A 1
C C2 0.1939(5) 0.5115(2) 0.67857(16) 0.0293(4) Uani d PD 0.893(2) 1 A 1
C C3 0.2905(8) 0.3783(3) 0.62238(18) 0.0299(4) Uani d PD 0.893(2) 1 A 1
H H3 0.2387 0.3817 0.5469 0.036 Uiso calc PR 0.893(2) 1 A 1
C C4 0.4600(9) 0.2444(3) 0.67855(19) 0.0285(4) Uani d PD 0.893(2) 1 A 1
C C5 0.5368(6) 0.2371(2) 0.79559(19) 0.0281(4) Uani d PD 0.893(2) 1 A 1
C C6 0.4453(6) 0.3642(2) 0.85114(16) 0.0298(4) Uani d PD 0.893(2) 1 A 1
H H6 0.4948 0.3602 0.9269 0.036 Uiso calc PR 0.893(2) 1 A 1
C C7 0.566(2) 0.1021(5) 0.6203(3) 0.0382(5) Uani d PD 0.893(2) 1 A 1
H H7A 0.4984 0.1262 0.5430 0.057 Uiso calc PR 0.893(2) 1 A 1
H H7B 0.4545 0.0022 0.6632 0.057 Uiso calc PR 0.893(2) 1 A 1
H H7C 0.8140 0.0848 0.6167 0.057 Uiso calc PR 0.893(2) 1 A 1
C C8 0.7154(6) 0.0834(3) 0.8546(2) 0.0340(6) Uani d PD 0.893(2) 1 A 1
H H8A 0.7486 0.0957 0.9318 0.051 Uiso calc PR 0.893(2) 1 A 1
H H8B 0.9374 0.0675 0.8117 0.051 Uiso calc PR 0.893(2) 1 A 1
H H8C 0.5756 -0.0125 0.8585 0.051 Uiso calc PR 0.893(2) 1 A 1
O O1A -0.081(3) 0.7371(12) 0.6150(8) 0.048(4) Uani d PD 0.107(2) 1 A 2
O O2A 0.056(3) 0.7230(10) 0.7976(8) 0.0408(4) Uani d PD 0.107(2) 1 A 2
N N1A 0.058(3) 0.6545(11) 0.6949(7) 0.0379(4) Uani d PD 0.107(2) 1 A 2
N N2A 0.222(3) 0.6131(11) 0.8764(7) 0.0355(4) Uani d PD 0.107(2) 1 A 2
C C1A 0.218(4) 0.5076(11) 0.7154(8) 0.0293(4) Uani d PD 0.107(2) 1 A 2
C C2A 0.306(4) 0.4820(11) 0.8283(7) 0.0287(4) Uani d PD 0.107(2) 1 A 2
C C3A 0.482(5) 0.3345(14) 0.8721(11) 0.0298(4) Uani d PD 0.107(2) 1 A 2
H H3A 0.5550 0.3175 0.9459 0.036 Uiso calc PR 0.107(2) 1 A 2
C C4A 0.545(4) 0.2165(11) 0.8061(12) 0.0281(4) Uani d PD 0.107(2) 1 A 2
C C5A 0.466(7) 0.2488(16) 0.6878(12) 0.0285(4) Uani d PD 0.107(2) 1 A 2
C C6A 0.305(7) 0.3924(18) 0.6430(11) 0.0299(4) Uani d PD 0.107(2) 1 A 2
H H6A 0.2532 0.4142 0.5664 0.036 Uiso calc PR 0.107(2) 1 A 2
C C7A 0.667(7) 0.0470(13) 0.8583(16) 0.0340(6) Uani d PD 0.107(2) 1 A 2
H H7AA 0.7131 0.0459 0.9366 0.051 Uiso calc PR 0.107(2) 1 A 2
H H7AB 0.8764 0.0167 0.8137 0.051 Uiso calc PR 0.107(2) 1 A 2
H H7AC 0.4910 -0.0325 0.8587 0.051 Uiso calc PR 0.107(2) 1 A 2
C C8A 0.549(18) 0.115(4) 0.618(2) 0.0382(5) Uani d PD 0.107(2) 1 A 2
H H8AA 0.4394 0.1434 0.5476 0.057 Uiso calc PR 0.107(2) 1 A 2
H H8AB 0.4638 0.0097 0.6621 0.057 Uiso calc PR 0.107(2) 1 A 2
H H8AC 0.7962 0.1053 0.5994 0.057 Uiso calc PR 0.107(2) 1 A 2

loop_
_atom_site_aniso_label
_atom_site_aniso_U_11
_atom_site_aniso_U_22
_atom_site_aniso_U_33
_atom_site_aniso_U_12
_atom_site_aniso_U_13
_atom_site_aniso_U_23
O1 0.0655(10) 0.0482(9) 0.0433(9) 0.0144(7) -0.0138(7) -0.0268(7)
O2 0.0485(8) 0.0325(7) 0.0430(9) 0.0107(6) -0.0129(7) -0.0096(6)
N1 0.0403(9) 0.0350(9) 0.0340(10) 0.0049(7) -0.0087(7) -0.0121(8)
N2 0.0432(10) 0.0373(9) 0.0339(10) 0.0063(8) -0.0092(8) -0.0076(8)
C1 0.0290(9) 0.0292(9) 0.0288(11) 0.0010(7) -0.0030(8) -0.0086(8)
C2 0.0280(8) 0.0323(9) 0.0270(10) 0.0000(7) -0.0024(8) -0.0045(7)
C3 0.0304(9) 0.0349(10) 0.0254(10) -0.0007(7) -0.0038(8) -0.0079(7)
C4 0.0254(8) 0.0333(9) 0.0276(9) -0.0014(6) -0.0004(7) -0.0091(7)
C5 0.0253(8) 0.0305(9) 0.0274(9) -0.0001(7) -0.0003(6) -0.0043(7)
C6 0.0304(10) 0.0359(11) 0.0237(10) 0.0003(8) -0.0047(7) -0.0061(8)
C7 0.0399(14) 0.0400(12) 0.0371(10) 0.0016(9) -0.0004(7) -0.0159(9)
C8 0.0325(12) 0.0313(10) 0.0361(10) -0.0007(9) -0.0042(8) -0.0010(9)
O1A 0.051(8) 0.051(8) 0.038(7) 0.032(6) -0.026(6) 0.002(6)
O2A 0.0485(8) 0.0325(7) 0.0430(9) 0.0107(6) -0.0129(7) -0.0096(6)
N1A 0.0432(10) 0.0373(9) 0.0339(10) 0.0063(8) -0.0092(8) -0.0076(8)
N2A 0.0403(9) 0.0350(9) 0.0340(10) 0.0049(7) -0.0087(7) -0.0121(8)
C1A 0.0280(8) 0.0323(9) 0.0270(10) 0.0000(7) -0.0024(8) -0.0045(7)
C2A 0.0290(9) 0.0292(9) 0.0288(11) 0.0010(7) -0.0030(8) -0.0086(8)
C3A 0.0304(10) 0.0359(11) 0.0237(10) 0.0003(8) -0.0047(7) -0.0061(8)
C4A 0.0253(8) 0.0305(9) 0.0274(9) -0.0001(7) -0.0003(6) -0.0043(7)
C5A 0.0254(8) 0.0333(9) 0.0276(9) -0.0014(6) -0.0004(7) -0.0091(7)
C6A 0.0304(9) 0.0349(10) 0.0254(10) -0.0007(7) -0.0038(8) -0.0079(7)
C7A 0.0325(12) 0.0313(10) 0.0361(10) -0.0007(9) -0.0042(8) -0.0010(9)
C8A 0.0399(14) 0.0400(12) 0.0371(10) 0.0016(9) -0.0004(7) -0.0159(9)

loop_
_atom_type_symbol
_atom_type_description
_atom_type_scat_dispersion_real
_atom_type_scat_dispersion_imag
_atom_type_scat_source
C C 0.0033 0.0016 'International Tables Vol C Tables 4.2.6.8 and 6.1.1.4'
H H 0.0000 0.0000 'International Tables Vol C Tables 4.2.6.8 and 6.1.1.4'
N N 0.0061 0.0033 'International Tables Vol C Tables 4.2.6.8 and 6.1.1.4'
O O 0.0106 0.0060 'International Tables Vol C Tables 4.2.6.8 and 6.1.1.4'

loop_
_geom_angle_atom_site_label_1
_geom_angle_atom_site_label_2
_geom_angle_atom_site_label_3
_geom_angle
N2 O2 N1 109.06(14)
O1 N1 C1 136.04(18)
O1 N1 O2 117.78(15)
C1 N1 O2 106.18(14)
C2 N2 O2 105.57(16)
N1 C1 C6 129.90(17)
N1 C1 C2 107.42(17)
C6 C1 C2 122.67(17)
N2 C2 C3 128.95(17)
N2 C2 C1 111.78(17)
C3 C2 C1 119.26(17)
C4 C3 C2 118.83(16)
C4 C3 H3 120.6
C2 C3 H3 120.6
C3 C4 C5 120.97(17)
C3 C4 C7 119.66(17)
C5 C4 C7 119.37(17)
C6 C5 C4 121.02(17)
C6 C5 C8 120.44(17)
C4 C5 C8 118.53(17)
C5 C6 C1 117.25(16)
C5 C6 H6 121.4
C1 C6 H6 121.4
C4 C7 H7A 109.5
C4 C7 H7B 109.5
H7A C7 H7B 109.5
C4 C7 H7C 109.5
H7A C7 H7C 109.5
H7B C7 H7C 109.5
C5 C8 H8A 109.5
C5 C8 H8B 109.5
H8A C8 H8B 109.5
C5 C8 H8C 109.5
H8A C8 H8C 109.5
H8B C8 H8C 109.5
N2A O2A N1A 109.05(15)
O1A N1A C1A 136.0(2)
O1A N1A O2A 117.77(18)
C1A N1A O2A 106.17(15)
C2A N2A O2A 105.52(17)
N1A C1A C6A 129.92(19)
N1A C1A C2A 107.40(18)
C6A C1A C2A 122.65(19)
N2A C2A C3A 128.9(2)
N2A C2A C1A 111.73(19)
C3A C2A C1A 119.22(19)
C4A C3A C2A 118.75(18)
C4A C3A H3A 120.6
C2A C3A H3A 120.6
C3A C4A C5A 120.85(19)
C3A C4A C7A 119.6(2)
C5A C4A C7A 119.3(2)
C6A C5A C4A 120.98(19)
C6A C5A C8A 120.4(2)
C4A C5A C8A 118.5(2)
C5A C6A C1A 117.24(18)
C5A C6A H6A 121.4
C1A C6A H6A 121.4
C4A C7A H7AA 109.5
C4A C7A H7AB 109.5
H7AA C7A H7AB 109.5
C4A C7A H7AC 109.5
H7AA C7A H7AC 109.5
H7AB C7A H7AC 109.5
C5A C8A H8AA 109.5
C5A C8A H8AB 109.5
H8AA C8A H8AB 109.5
C5A C8A H8AC 109.5
H8AA C8A H8AC 109.5
H8AB C8A H8AC 109.5

loop_
_geom_bond_atom_site_label_1
_geom_bond_atom_site_label_2
_geom_bond_distance
O1 N1 1.236(2)
O2 N2 1.381(2)
O2 N1 1.456(2)
N1 C1 1.331(2)
N2 C2 1.333(3)
C1 C6 1.414(2)
C1 C2 1.417(3)
C2 C3 1.414(3)
C3 C4 1.367(3)
C3 H3 0.9500
C4 C5 1.466(2)
C4 C7 1.500(3)
C5 C6 1.363(3)
C5 C8 1.514(3)
C6 H6 0.9500
C7 H7A 0.9800
C7 H7B 0.9800
C7 H7C 0.9800
C8 H8A 0.9800
C8 H8B 0.9800
C8 H8C 0.9800
O1A N1A 1.236(2)
O2A N2A 1.381(2)
O2A N1A 1.456(2)
N1A C1A 1.331(3)
N2A C2A 1.333(3)
C1A C6A 1.414(3)
C1A C2A 1.418(3)
C2A C3A 1.414(3)
C3A C4A 1.368(3)
C3A H3A 0.9500
C4A C5A 1.467(2)
C4A C7A 1.500(3)
C5A C6A 1.363(3)
C5A C8A 1.514(3)
C6A H6A 0.9500
C7A H7AA 0.9800
C7A H7AB 0.9800
C7A H7AC 0.9800
C8A H8AA 0.9800
C8A H8AB 0.9800
C8A H8AC 0.9800

loop_
_geom_torsion_atom_site_label_1
_geom_torsion_atom_site_label_2
_geom_torsion_atom_site_label_3
_geom_torsion_atom_site_label_4
_geom_torsion
N2 O2 N1 O1 179.62(16)
N2 O2 N1 C1 0.4(2)
N1 O2 N2 C2 -0.6(2)
O1 N1 C1 C6 2.3(4)
O2 N1 C1 C6 -178.7(2)
O1 N1 C1 C2 -179.0(2)
O2 N1 C1 C2 -0.1(2)
O2 N2 C2 C3 179.3(2)
O2 N2 C2 C1 0.6(2)
N1 C1 C2 N2 -0.3(2)
C6 C1 C2 N2 178.4(2)
N1 C1 C2 C3 -179.2(2)
C6 C1 C2 C3 -0.4(3)
N2 C2 C3 C4 -178.9(3)
C1 C2 C3 C4 -0.3(4)
C2 C3 C4 C5 0.9(4)
C2 C3 C4 C7 -179.8(4)
C3 C4 C5 C6 -0.8(4)
C7 C4 C5 C6 179.8(4)
C3 C4 C5 C8 178.1(3)
C7 C4 C5 C8 -1.2(4)
C4 C5 C6 C1 0.1(3)
C8 C5 C6 C1 -178.8(2)
N1 C1 C6 C5 179.0(2)
C2 C1 C6 C5 0.5(3)
N2A O2A N1A O1A 179.8(14)
N2A O2A N1A C1A 0.9(16)
N1A O2A N2A C2A -2.9(16)
O1A N1A C1A C6A 5(4)
O2A N1A C1A C6A -177(2)
O1A N1A C1A C2A -177.2(19)
O2A N1A C1A C2A 1.3(17)
O2A N2A C2A C3A 179.4(18)
O2A N2A C2A C1A 3.8(17)
N1A C1A C2A N2A -3.4(18)
C6A C1A C2A N2A 175(2)
N1A C1A C2A C3A -179.4(16)
C6A C1A C2A C3A -1(3)
N2A C2A C3A C4A -178.9(16)
C1A C2A C3A C4A -4(2)
C2A C3A C4A C5A 6.5(18)
C2A C3A C4A C7A -168(2)
C3A C4A C5A C6A -5(2)
C7A C4A C5A C6A 170(3)
C3A C4A C5A C8A 179(3)
C7A C4A C5A C8A -7(3)
C4A C5A C6A C1A 0(3)
C8A C5A C6A C1A 176(4)
N1A C1A C6A C5A -179(2)
C2A C1A C6A C5A 3(3)
